data_4073888
loop_
_publ_author_name
'Tanabiki, Masao'
'Sunada, Yusuke'
'Nagashima, Hideo'

_publ_section_title
;
 A Bis-[C(trimethylsilyl)-N-arylimino]dimethylsilane,
 Me3Si(CNAr)SiMe2(CNAr)SiMe3(Ar = 2,6-xylyl), as a New \b-Diimine
 Ligand&#x2016;
;
_journal_issue 24
_journal_name_full Organometallics
_journal_page_first 6055
_journal_paper_doi 10.1021/om700711r
_journal_volume 26
_journal_year 2007
_chemical_formula_moiety 'C25 H34 Br2 Co N2 O '
_chemical_formula_sum 'C25 H34 Br2 Co N2 O'
_chemical_formula_weight 597.30
_space_group_IT_number 11
_symmetry_cell_setting monoclinic
_symmetry_Int_Tables_number 11
_symmetry_space_group_name_Hall '-P 2yb'
_symmetry_space_group_name_H-M 'P 1 21/m 1'
_cell_angle_alpha 90.0000
_cell_angle_beta 92.222(5)
_cell_angle_gamma 90.0000
_cell_formula_units_Z 2
_cell_length_a 7.635(3)
_cell_length_b 14.650(6)
_cell_length_c 11.743(5)
_cell_measurement_reflns_used 3728
_cell_measurement_temperature 123.1
_cell_measurement_theta_max 27.5
_cell_measurement_theta_min 3.0
_cell_volume 1312.5(9)
_computing_cell_refinement CrystalClear
_computing_data_collection CrystalClear
_computing_data_reduction CrystalStructure
_computing_publication_material 'CrystalStructure 3.8'
_computing_structure_refinement CRYSTALS
_computing_structure_solution SHELXS97
_diffrn_detector_area_resol_mean 7.31
_diffrn_measured_fraction_theta_full 0.977
_diffrn_measured_fraction_theta_max 0.977
_diffrn_measurement_device_type 'Rigaku Saturn'
_diffrn_measurement_method \w
_diffrn_radiation_type 'Mo K\a'
_diffrn_radiation_wavelength 0.71070
_diffrn_reflns_av_R_equivalents 0.045
_diffrn_reflns_limit_h_max 9
_diffrn_reflns_limit_h_min -9
_diffrn_reflns_limit_k_max 18
_diffrn_reflns_limit_k_min -18
_diffrn_reflns_limit_l_max 11
_diffrn_reflns_limit_l_min -15
_diffrn_reflns_number 10084
_diffrn_reflns_theta_full 27.48
_diffrn_reflns_theta_max 27.48
_exptl_absorpt_coefficient_mu 3.726
_exptl_absorpt_correction_T_max 0.928
_exptl_absorpt_correction_T_min 0.576
_exptl_absorpt_correction_type multi-scan
_exptl_absorpt_process_details 'Jacobson, R. (1998) Private communication'
_exptl_crystal_colour blue
_exptl_crystal_density_diffrn 1.511
_exptl_crystal_density_method 'not measured'
_exptl_crystal_description platelet
_exptl_crystal_F_000 606.00
_exptl_crystal_size_max 0.12
_exptl_crystal_size_mid 0.05
_exptl_crystal_size_min 0.02
_refine_diff_density_max 2.77
_refine_diff_density_min -1.38
_refine_ls_extinction_method none
_refine_ls_goodness_of_fit_ref 1.000
_refine_ls_hydrogen_treatment refall
_refine_ls_number_parameters 155
_refine_ls_number_reflns 3050
_refine_ls_R_factor_gt 0.0726
_refine_ls_shift/su_max 0.0000
_refine_ls_structure_factor_coef Fsqd
_refine_ls_weighting_details 'w = 1/[0.0098Fo^2^ + 1.0000\s(Fo^2^)]/(4Fo^2^)'
_refine_ls_weighting_scheme calc
_refine_ls_wR_factor_ref 0.2381
_reflns_number_gt 2567
_reflns_number_total 3050
_reflns_threshold_expression F^2^>2.0\s(F^2^)
_cod_data_source_file om700711r-file001.cif
_cod_data_source_block '_(b-diimine)CoBr2'
_cod_original_cell_volume 1312.4(8)
_cod_original_formula_sum 'C25 H34 Br2 Co N2 O '
_cod_database_code 4073888

loop_
_symmetry_equiv_pos_site_id
_symmetry_equiv_pos_as_xyz
1 +X,+Y,+Z
2 -X,1/2+Y,-Z
3 -X,-Y,-Z
4 +X,1/2-Y,+Z

loop_
_atom_site_label
_atom_site_type_symbol
_atom_site_fract_x
_atom_site_fract_y
_atom_site_fract_z
_atom_site_U_iso_or_equiv
_atom_site_adp_type
_atom_site_occupancy
_atom_site_symmetry_multiplicity
_atom_site_calc_flag
_atom_site_refinement_flags
Br(1) Br 0.54846(8) 0.2500 0.61144(6) 0.0329(2) Uani 1.00 2 d S
Br(2) Br 0.51564(10) 0.2500 0.94276(6) 0.0434(2) Uani 1.00 2 d S
Co(1) Co 0.35509(10) 0.2500 0.76556(7) 0.0249(2) Uani 1.00 2 d S
O(1) O 0.179(2) 0.2500 0.2468(15) 0.170(6) Uiso 1.00 2 d S
N(1) N 0.1770(5) 0.1481(2) 0.7544(3) 0.0261(8) Uani 1.00 1 d .
C(1) C 0.0154(5) 0.1597(3) 0.7743(3) 0.0289(11) Uani 1.00 1 d .
C(2) C -0.0590(10) 0.2500 0.8118(7) 0.043(2) Uani 1.00 2 d S
C(3) C -0.1201(7) 0.0848(3) 0.7692(5) 0.0412(14) Uani 1.00 1 d .
C(4) C 0.2420(6) 0.0594(3) 0.7236(3) 0.0289(10) Uani 1.00 1 d .
C(5) C 0.3024(7) -0.0001(3) 0.8116(4) 0.0400(13) Uani 1.00 1 d .
C(6) C 0.3827(10) -0.0800(4) 0.7799(6) 0.0549(18) Uani 1.00 1 d .
C(7) C 0.3976(10) -0.1033(4) 0.6660(6) 0.0573(19) Uani 1.00 1 d .
C(8) C 0.3307(9) -0.0466(3) 0.5819(5) 0.0461(15) Uani 1.00 1 d .
C(9) C 0.2526(6) 0.0364(3) 0.6084(4) 0.0344(12) Uani 1.00 1 d .
C(10) C 0.2751(9) 0.0225(4) 0.9341(4) 0.0503(17) Uani 1.00 1 d .
C(11) C 0.1780(8) 0.0978(3) 0.5165(4) 0.0406(13) Uani 1.00 1 d .
C(12) C 0.156(2) 0.3243(13) 0.1651(15) 0.074(4) Uiso 0.50 1 d P
C(13) C 0.0253(18) 0.2878(8) 0.0798(11) 0.045(2) Uiso 0.50 1 d P
C(14) C -0.034(3) 0.2989(14) 0.1130(17) 0.080(4) Uiso 0.50 1 d P
C(15) C 0.061(3) 0.328(2) 0.227(2) 0.106(6) Uiso 0.50 1 d P
H(1) H -0.1919 0.0878 0.8334 0.049 Uiso 1.00 1 c R
H(2) H -0.0622 0.0274 0.7681 0.049 Uiso 1.00 1 c R
H(3) H -0.1908 0.0918 0.7014 0.050 Uiso 1.00 1 c R
H(4) H 0.4243 -0.1216 0.8367 0.066 Uiso 1.00 1 c R
H(5) H 0.4504 -0.1594 0.6457 0.069 Uiso 1.00 1 c R
H(6) H 0.3417 -0.0633 0.5044 0.056 Uiso 1.00 1 c R
H(7) H 0.1531 0.0246 0.9471 0.060 Uiso 1.00 1 c R
H(8) H 0.3267 0.0798 0.9530 0.060 Uiso 1.00 1 c R
H(9) H 0.3283 -0.0239 0.9802 0.060 Uiso 1.00 1 c R
H(10) H 0.1611 0.0637 0.4481 0.049 Uiso 1.00 1 c R
H(11) H 0.0689 0.1221 0.5384 0.049 Uiso 1.00 1 c R
H(12) H 0.2576 0.1463 0.5043 0.048 Uiso 1.00 1 c R

loop_
_atom_site_aniso_label
_atom_site_aniso_U_11
_atom_site_aniso_U_22
_atom_site_aniso_U_33
_atom_site_aniso_U_12
_atom_site_aniso_U_13
_atom_site_aniso_U_23
Br(1) 0.0274(4) 0.0384(4) 0.0332(4) 0.0000 0.0056(2) 0.0000
Br(2) 0.0286(4) 0.0693(6) 0.0317(4) 0.0000 -0.0078(2) 0.0000
Co(1) 0.0167(4) 0.0299(4) 0.0279(5) 0.0000 -0.0018(3) 0.0000
N(1) 0.0225(17) 0.0271(18) 0.0283(16) 0.0014(13) -0.0027(13) 0.0027(13)
C(1) 0.020(2) 0.032(2) 0.034(2) -0.0037(16) -0.0003(16) 0.0074(16)
C(2) 0.029(3) 0.036(3) 0.065(5) 0.0000 0.013(3) 0.0000
C(3) 0.024(2) 0.038(2) 0.062(3) -0.0050(19) 0.001(2) 0.009(2)
C(4) 0.025(2) 0.026(2) 0.035(2) 0.0006(16) -0.0017(16) 0.0029(17)
C(5) 0.039(2) 0.036(2) 0.045(2) 0.004(2) -0.000(2) 0.011(2)
C(6) 0.059(4) 0.044(3) 0.061(3) 0.018(2) 0.002(3) 0.016(2)
C(7) 0.065(4) 0.034(2) 0.072(4) 0.014(2) 0.007(3) -0.001(2)
C(8) 0.056(3) 0.035(2) 0.048(2) 0.000(2) 0.009(2) -0.006(2)
C(9) 0.034(2) 0.032(2) 0.037(2) -0.0043(19) -0.0009(18) -0.0007(18)
C(10) 0.061(4) 0.049(3) 0.039(2) 0.004(2) -0.005(2) 0.016(2)
C(11) 0.049(3) 0.040(2) 0.032(2) -0.006(2) -0.008(2) -0.001(2)

loop_
_atom_type_symbol
_atom_type_description
_atom_type_scat_dispersion_real
_atom_type_scat_dispersion_imag
_atom_type_scat_source
C C 0.003 0.002
;
International Tables for Crystallography
(1992, Vol. C, Tables 4.2.6.8 and 6.1.1.4)
;
H H 0.000 0.000
;
International Tables for Crystallography
(1992, Vol. C, Table 6.1.1.4)
;
N N 0.006 0.003
;
International Tables for Crystallography
(1992, Vol. C, Tables 4.2.6.8 and 6.1.1.4)
;
Co Co 0.349 0.972
;
International Tables for Crystallography
(1992, Vol. C, Tables 4.2.6.8 and 6.1.1.4)
;
Br Br -0.290 2.459
;
International Tables for Crystallography
(1992, Vol. C, Tables 4.2.6.8 and 6.1.1.4)
;
O O 0.011 0.006
;
International Tables for Crystallography
(1992, Vol. C, Tables 4.2.6.8 and 6.1.1.4)
;

loop_
_geom_angle_atom_site_label_1
_geom_angle_atom_site_label_2
_geom_angle_atom_site_label_3
_geom_angle
_geom_angle_publ_flag
_geom_angle_site_symmetry_1
_geom_angle_site_symmetry_3
Br(1) Co(1) Br(2) 110.62(3) yes . .
Br(1) Co(1) N(1) 112.72(10) yes . .
Br(1) Co(1) N(1) 112.72(10) yes . 4_555
Br(2) Co(1) N(1) 112.36(10) yes . .
Br(2) Co(1) N(1) 112.36(10) yes . 4_555
N(1) Co(1) N(1) 95.31(15) yes . 4_555
C(12) O(1) C(12) 96.7(14) yes . 4_555
C(12) O(1) C(15) 42.0(13) yes . .
C(12) O(1) C(15) 114.6(18) yes . 4_555
C(12) O(1) C(15) 114.6(17) yes 4_555 .
C(12) O(1) C(15) 42.0(13) yes 4_555 4_555
C(15) O(1) C(15) 102(2) yes . 4_555
Co(1) N(1) C(1) 122.8(3) yes . .
Co(1) N(1) C(4) 116.4(2) yes . .
C(1) N(1) C(4) 120.7(4) yes . .
N(1) C(1) C(2) 123.2(4) yes . .
N(1) C(1) C(3) 124.2(4) yes . .
C(2) C(1) C(3) 112.6(4) yes . .
C(1) C(2) C(1) 122.1(6) yes . 4_555
N(1) C(4) C(5) 118.5(4) yes . .
N(1) C(4) C(9) 119.5(4) yes . .
C(5) C(4) C(9) 121.9(4) yes . .
C(4) C(5) C(6) 117.4(5) yes . .
C(4) C(5) C(10) 120.8(4) yes . .
C(6) C(5) C(10) 121.8(5) yes . .
C(5) C(6) C(7) 121.5(6) yes . .
C(6) C(7) C(8) 120.1(6) yes . .
C(7) C(8) C(9) 121.2(5) yes . .
C(4) C(9) C(8) 117.8(4) yes . .
C(4) C(9) C(11) 121.1(4) yes . .
C(8) C(9) C(11) 121.1(4) yes . .
O(1) C(12) C(13) 103.5(14) yes . .
O(1) C(12) C(14) 99.2(15) yes . .
O(1) C(12) C(15) 70(2) yes . .
C(13) C(12) C(14) 23.2(9) yes . .
C(13) C(12) C(15) 91(2) yes . .
C(14) C(12) C(15) 68.1(19) yes . .
C(12) C(13) C(13) 111.1(14) yes . 4_555
C(12) C(13) C(14) 88(2) yes . .
C(12) C(13) C(14) 110.6(14) yes . 4_555
C(12) C(13) C(15) 34.9(11) yes . .
C(13) C(13) C(14) 105(2) yes 4_555 .
C(13) C(13) C(14) 25.6(11) yes 4_555 4_555
C(13) C(13) C(15) 108.7(14) yes 4_555 .
C(14) C(13) C(14) 79(2) yes . 4_555
C(14) C(13) C(15) 54(2) yes . .
C(14) C(13) C(15) 93.7(14) yes 4_555 .
C(12) C(14) C(13) 69(2) yes . .
C(12) C(14) C(13) 91.2(15) yes . 4_555
C(12) C(14) C(14) 103.5(17) yes . 4_555
C(12) C(14) C(15) 38.9(13) yes . .
C(13) C(14) C(13) 49(2) yes . 4_555
C(13) C(14) C(14) 75(2) yes . 4_555
C(13) C(14) C(15) 107(2) yes . .
C(13) C(14) C(14) 25.6(11) yes 4_555 4_555
C(13) C(14) C(15) 110.0(18) yes 4_555 .
C(14) C(14) C(15) 105.9(18) yes 4_555 .
O(1) C(15) C(12) 68(2) yes . .
O(1) C(15) C(13) 88.4(15) yes . .
O(1) C(15) C(14) 101.0(19) yes . .
C(12) C(15) C(13) 54.4(15) yes . .
C(12) C(15) C(14) 73.0(19) yes . .
C(13) C(15) C(14) 19.2(10) yes . .
C(1) C(3) H(1) 110.6 no . .
C(1) C(3) H(2) 109.1 no . .
C(1) C(3) H(3) 108.8 no . .
H(1) C(3) H(2) 109.5 no . .
H(1) C(3) H(3) 109.5 no . .
H(2) C(3) H(3) 109.5 no . .
C(5) C(6) H(4) 119.6 no . .
C(7) C(6) H(4) 118.8 no . .
C(6) C(7) H(5) 120.3 no . .
C(8) C(7) H(5) 119.6 no . .
C(7) C(8) H(6) 119.2 no . .
C(9) C(8) H(6) 119.5 no . .
C(5) C(10) H(7) 109.6 no . .
C(5) C(10) H(8) 110.3 no . .
C(5) C(10) H(9) 108.5 no . .
H(7) C(10) H(8) 109.5 no . .
H(7) C(10) H(9) 109.5 no . .
H(8) C(10) H(9) 109.5 no . .
C(9) C(11) H(10) 109.1 no . .
C(9) C(11) H(11) 110.0 no . .
C(9) C(11) H(12) 109.3 no . .
H(10) C(11) H(11) 109.5 no . .
H(10) C(11) H(12) 109.5 no . .
H(11) C(11) H(12) 109.5 no . .

loop_
_geom_bond_atom_site_label_1
_geom_bond_atom_site_label_2
_geom_bond_distance
_geom_bond_publ_flag
_geom_bond_site_symmetry_2
Br(1) Co(1) 2.3795(10) yes .
Br(2) Co(1) 2.3737(10) yes .
Co(1) N(1) 2.020(3) yes .
Co(1) N(1) 2.020(3) yes 4_555
O(1) C(12) 1.46(2) yes .
O(1) C(12) 1.46(2) yes 4_555
O(1) C(15) 1.47(3) yes .
O(1) C(15) 1.47(3) yes 4_555
N(1) C(1) 1.277(5) yes .
N(1) C(4) 1.442(6) yes .
C(1) C(2) 1.511(6) yes .
C(1) C(3) 1.507(7) yes .
C(4) C(5) 1.416(7) yes .
C(4) C(9) 1.400(6) yes .
C(5) C(6) 1.380(8) yes .
C(5) C(10) 1.498(8) yes .
C(6) C(7) 1.389(10) yes .
C(7) C(8) 1.373(9) yes .
C(8) C(9) 1.394(7) yes .
C(9) C(11) 1.500(7) yes .
C(12) C(13) 1.49(2) yes .
C(12) C(14) 1.60(2) yes .
C(12) C(15) 1.05(3) yes .
C(13) C(13) 1.106(18) yes 4_555
C(13) C(14) 0.63(2) yes .
C(13) C(14) 1.41(2) yes 4_555
C(13) C(15) 1.83(2) yes .
C(14) C(14) 1.43(3) yes 4_555
C(14) C(15) 1.55(3) yes .
C(3) H(1) 0.950 no .
C(3) H(2) 0.950 no .
C(3) H(3) 0.950 no .
C(6) H(4) 0.950 no .
C(7) H(5) 0.950 no .
C(8) H(6) 0.950 no .
C(10) H(7) 0.950 no .
C(10) H(8) 0.950 no .
C(10) H(9) 0.950 no .
C(11) H(10) 0.950 no .
C(11) H(11) 0.950 no .
C(11) H(12) 0.950 no .

loop_
_geom_contact_atom_site_label_1
_geom_contact_atom_site_label_2
_geom_contact_distance
_geom_contact_site_symmetry_2
C(2) C(13) 3.235(16) 1_556
C(2) C(13) 3.235(15) 4_556
C(6) C(14) 3.48(2) 2_546
C(8) C(8) 3.554(9) 3_656
C(13) C(2) 3.235(16) 1_554
C(14) C(6) 3.48(2) 2_556
Br(1) H(3) 3.208 1_655
Br(1) H(3) 3.208 4_655
Br(1) H(5) 3.299 2_656
Br(1) H(5) 3.299 3_656
Br(1) H(6) 3.182 2_656
Br(1) H(6) 3.182 3_656
Br(2) H(1) 3.536 1_655
Br(2) H(1) 3.536 4_655
Br(2) H(4) 3.218 2_657
Br(2) H(4) 3.218 3_657
O(1) H(5) 3.328 2_656
O(1) H(5) 3.328 3_656
O(1) H(12) 3.415 .
O(1) H(12) 3.415 4_555
C(3) H(6) 3.586 3_556
C(3) H(9) 3.514 3_557
C(3) H(10) 3.359 3_556
C(7) H(5) 3.509 4_545
C(7) H(12) 3.425 3_656
C(8) H(3) 3.517 3_556
C(8) H(6) 3.173 3_656
C(8) H(11) 3.492 3_556
C(9) H(6) 3.438 3_656
C(9) H(10) 3.521 3_556
C(10) H(1) 3.256 3_557
C(10) H(8) 3.596 3_657
C(10) H(9) 3.153 3_657
C(11) H(5) 3.593 3_656
C(11) H(10) 3.543 3_556
C(12) H(2) 3.167 2_556
C(12) H(4) 3.298 2_656
C(12) H(7) 3.383 4_554
C(12) H(8) 3.180 4_554
C(13) H(7) 3.325 4_554
C(13) H(8) 3.397 4_554
C(14) H(4) 3.277 2_556
C(14) H(7) 3.495 2_556
C(14) H(7) 3.568 4_554
C(14) H(9) 3.580 2_556
C(15) H(2) 2.925 2_556
C(15) H(10) 3.119 4_555
C(15) H(12) 3.558 4_555
H(1) Br(2) 3.536 1_455
H(1) C(10) 3.256 3_557
H(1) H(7) 3.063 3_557
H(1) H(9) 2.632 3_557
H(2) C(12) 3.167 2_546
H(2) C(15) 2.925 2_546
H(2) H(7) 3.525 3_557
H(2) H(10) 2.941 3_556
H(3) Br(1) 3.208 1_455
H(3) C(8) 3.517 3_556
H(3) H(6) 2.669 3_556
H(3) H(10) 2.890 3_556
H(4) Br(2) 3.218 2_647
H(4) C(12) 3.298 2_646
H(4) C(14) 3.277 2_546
H(4) H(8) 3.118 3_657
H(4) H(9) 3.523 3_657
H(5) Br(1) 3.299 2_646
H(5) O(1) 3.328 2_646
H(5) C(7) 3.509 4_545
H(5) C(11) 3.593 3_656
H(5) H(5) 2.654 4_545
H(5) H(10) 3.498 3_656
H(5) H(12) 2.900 3_656
H(6) Br(1) 3.182 2_646
H(6) C(3) 3.586 3_556
H(6) C(8) 3.173 3_656
H(6) C(9) 3.438 3_656
H(6) H(3) 2.669 3_556
H(6) H(6) 3.051 3_656
H(6) H(11) 3.271 3_556
H(6) H(12) 3.297 3_656
H(7) C(12) 3.383 4_556
H(7) C(13) 3.325 4_556
H(7) C(14) 3.495 2_546
H(7) C(14) 3.568 4_556
H(7) H(1) 3.063 3_557
H(7) H(2) 3.525 3_557
H(7) H(7) 2.784 3_557
H(8) C(10) 3.596 3_657
H(8) C(12) 3.180 4_556
H(8) C(13) 3.397 4_556
H(8) H(4) 3.118 3_657
H(8) H(9) 2.839 3_657
H(9) C(3) 3.514 3_557
H(9) C(10) 3.153 3_657
H(9) C(14) 3.580 2_546
H(9) H(1) 2.632 3_557
H(9) H(4) 3.523 3_657
H(9) H(8) 2.839 3_657
H(9) H(9) 2.735 3_657
H(10) C(3) 3.359 3_556
H(10) C(9) 3.521 3_556
H(10) C(11) 3.543 3_556
H(10) C(15) 3.119 4_555
H(10) H(2) 2.941 3_556
H(10) H(3) 2.890 3_556
H(10) H(5) 3.498 3_656
H(10) H(10) 3.354 3_556
H(10) H(11) 3.246 3_556
H(11) C(8) 3.492 3_556
H(11) H(6) 3.271 3_556
H(11) H(10) 3.246 3_556
H(12) O(1) 3.415 .
H(12) C(7) 3.425 3_656
H(12) C(15) 3.558 4_555
H(12) H(5) 2.900 3_656
H(12) H(6) 3.297 3_656

loop_
_geom_torsion_atom_site_label_1
_geom_torsion_atom_site_label_2
_geom_torsion_atom_site_label_3
_geom_torsion_atom_site_label_4
_geom_torsion
_geom_torsion_site_symmetry_1
_geom_torsion_site_symmetry_3
_geom_torsion_site_symmetry_4
Br(1) Co(1) N(1) C(1) -136.6(3) . . .
Br(1) Co(1) N(1) C(4) 44.2(3) . . .
Br(1) Co(1) N(1) C(1) 136.6(3) . 4_555 4_555
Br(1) Co(1) N(1) C(4) -44.2(3) . 4_555 4_555
Br(2) Co(1) N(1) C(1) 97.6(3) . . .
Br(2) Co(1) N(1) C(4) -81.6(2) . . .
Br(2) Co(1) N(1) C(1) -97.6(3) . 4_555 4_555
Br(2) Co(1) N(1) C(4) 81.6(2) . 4_555 4_555
N(1) Co(1) N(1) C(1) 19.2(3) . 4_555 4_555
N(1) Co(1) N(1) C(4) -161.6(2) . 4_555 4_555
N(1) Co(1) N(1) C(1) -19.2(3) 4_555 . .
N(1) Co(1) N(1) C(4) 161.6(2) 4_555 . .
C(12) O(1) C(12) C(13) -34.2(17) . 4_555 4_555
C(12) O(1) C(12) C(14) -57.4(17) . 4_555 4_555
C(12) O(1) C(12) C(15) -120(2) . 4_555 4_555
C(12) O(1) C(12) C(13) 34.2(17) 4_555 . .
C(12) O(1) C(12) C(14) 57.4(17) 4_555 . .
C(12) O(1) C(12) C(15) 120(2) 4_555 . .
C(12) O(1) C(15) C(13) 52.0(14) . . .
C(12) O(1) C(15) C(14) 66.6(18) . . .
C(15) O(1) C(12) C(13) -86(2) . . .
C(15) O(1) C(12) C(14) -62(2) . . .
C(12) O(1) C(15) C(12) 71(2) . 4_555 4_555
C(12) O(1) C(15) C(13) 19.5(19) . 4_555 4_555
C(12) O(1) C(15) C(14) 5(2) . 4_555 4_555
C(15) O(1) C(12) C(13) -6(2) 4_555 . .
C(15) O(1) C(12) C(14) 18(2) 4_555 . .
C(15) O(1) C(12) C(15) 80(2) 4_555 . .
C(12) O(1) C(15) C(12) -71(2) 4_555 . .
C(12) O(1) C(15) C(13) -19.5(19) 4_555 . .
C(12) O(1) C(15) C(14) -5(2) 4_555 . .
C(15) O(1) C(12) C(13) 6(2) . 4_555 4_555
C(15) O(1) C(12) C(14) -18(2) . 4_555 4_555
C(15) O(1) C(12) C(15) -80(2) . 4_555 4_555
C(12) O(1) C(15) C(13) -52.0(14) 4_555 4_555 4_555
C(12) O(1) C(15) C(14) -66.6(18) 4_555 4_555 4_555
C(15) O(1) C(12) C(13) 86(2) 4_555 4_555 4_555
C(15) O(1) C(12) C(14) 62(2) 4_555 4_555 4_555
C(15) O(1) C(15) C(12) 114(2) . 4_555 4_555
C(15) O(1) C(15) C(13) 61.8(17) . 4_555 4_555
C(15) O(1) C(15) C(14) 47(2) . 4_555 4_555
C(15) O(1) C(15) C(12) -114(2) 4_555 . .
C(15) O(1) C(15) C(13) -61.8(17) 4_555 . .
C(15) O(1) C(15) C(14) -47(2) 4_555 . .
Co(1) N(1) C(1) C(2) -1.9(6) . . .
Co(1) N(1) C(1) C(3) -178.6(3) . . .
Co(1) N(1) C(4) C(5) 89.7(4) . . .
Co(1) N(1) C(4) C(9) -86.9(4) . . .
C(1) N(1) C(4) C(5) -89.5(5) . . .
C(1) N(1) C(4) C(9) 93.9(5) . . .
C(4) N(1) C(1) C(2) 177.3(5) . . .
C(4) N(1) C(1) C(3) 0.5(6) . . .
N(1) C(1) C(2) C(1) 31.6(9) . . 4_555
C(3) C(1) C(2) C(1) -151.3(5) . . 4_555
N(1) C(4) C(5) C(6) -172.6(5) . . .
N(1) C(4) C(5) C(10) 9.0(7) . . .
N(1) C(4) C(9) C(8) 174.3(4) . . .
N(1) C(4) C(9) C(11) -7.3(7) . . .
C(5) C(4) C(9) C(8) -2.2(7) . . .
C(5) C(4) C(9) C(11) 176.2(5) . . .
C(9) C(4) C(5) C(6) 3.9(8) . . .
C(9) C(4) C(5) C(10) -174.5(5) . . .
C(4) C(5) C(6) C(7) -2.6(9) . . .
C(10) C(5) C(6) C(7) 175.8(6) . . .
C(5) C(6) C(7) C(8) -0.4(9) . . .
C(6) C(7) C(8) C(9) 2.3(10) . . .
C(7) C(8) C(9) C(4) -1.0(9) . . .
C(7) C(8) C(9) C(11) -179.4(6) . . .
O(1) C(12) C(13) C(14) 82(2) . . .
O(1) C(12) C(13) C(15) 69(2) . . .
O(1) C(12) C(13) C(13) -23.6(19) . . 4_555
O(1) C(12) C(13) C(14) 3.8(19) . . 4_555
O(1) C(12) C(14) C(13) -103(2) . . .
O(1) C(12) C(14) C(15) 63(2) . . .
O(1) C(12) C(14) C(13) -57.8(15) . . 4_555
O(1) C(12) C(14) C(14) -35.2(18) . . 4_555
O(1) C(12) C(15) C(13) -104.2(13) . . .
O(1) C(12) C(15) C(14) -109.5(15) . . .
C(13) C(12) C(14) C(15) 166(3) . . .
C(13) C(12) C(14) C(13) 45.0(19) . . 4_555
C(13) C(12) C(14) C(14) 68(2) . . 4_555
C(14) C(12) C(13) C(15) -13(2) . . .
C(14) C(12) C(13) C(13) -105(2) . . 4_555
C(14) C(12) C(13) C(14) -78(2) . . 4_555
C(13) C(12) C(15) O(1) 104.2(13) . . .
C(13) C(12) C(15) C(14) -5.3(12) . . .
C(15) C(12) C(13) C(14) 13(2) . . .
C(15) C(12) C(13) C(13) -93(2) . . 4_555
C(15) C(12) C(13) C(14) -65(2) . . 4_555
C(14) C(12) C(15) O(1) 109.5(15) . . .
C(14) C(12) C(15) C(13) 5.3(12) . . .
C(15) C(12) C(14) C(13) -166(3) . . .
C(15) C(12) C(14) C(13) -121(2) . . 4_555
C(15) C(12) C(14) C(14) -99(2) . . 4_555
C(12) C(13) C(13) C(14) 94(2) . 4_555 4_555
C(12) C(13) C(13) C(15) 37.2(18) . 4_555 4_555
C(12) C(13) C(13) C(14) 94(2) . 4_555 .
C(12) C(13) C(14) C(15) -9(2) . . .
C(12) C(13) C(14) C(13) -111.4(17) . . 4_555
C(12) C(13) C(14) C(14) -111.4(13) . . 4_555
C(12) C(13) C(14) C(12) -35.8(16) . 4_555 4_555
C(12) C(13) C(14) C(13) -96(2) . 4_555 4_555
C(12) C(13) C(14) C(15) -1(2) . 4_555 4_555
C(12) C(13) C(14) C(14) 84(2) . 4_555 .
C(12) C(13) C(15) O(1) -64.4(19) . . .
C(12) C(13) C(15) C(14) 164(3) . . .
C(13) C(13) C(14) C(12) 111.4(17) 4_555 . .
C(13) C(13) C(14) C(15) 102(2) 4_555 . .
C(14) C(13) C(13) C(12) -94(2) . 4_555 4_555
C(14) C(13) C(13) C(15) -57(2) . 4_555 4_555
C(13) C(13) C(14) C(12) 60(2) 4_555 4_555 4_555
C(13) C(13) C(14) C(15) 95(3) 4_555 4_555 4_555
C(14) C(13) C(13) C(12) -94(2) 4_555 4_555 4_555
C(14) C(13) C(13) C(15) -57(2) 4_555 4_555 4_555
C(13) C(13) C(15) O(1) 35.9(19) 4_555 . .
C(13) C(13) C(15) C(12) 100(2) 4_555 . .
C(13) C(13) C(15) C(14) -95(3) 4_555 . .
C(15) C(13) C(13) C(12) -37.2(18) . 4_555 4_555
C(15) C(13) C(13) C(14) 57(2) . 4_555 4_555
C(15) C(13) C(13) C(14) 57(2) . 4_555 .
C(14) C(13) C(14) C(12) -120(2) . 4_555 4_555
C(14) C(13) C(14) C(15) -85(2) . 4_555 4_555
C(14) C(13) C(14) C(12) 111.4(13) 4_555 . .
C(14) C(13) C(14) C(15) 102(2) 4_555 . .
C(14) C(13) C(15) O(1) 131(3) . . .
C(14) C(13) C(15) C(12) -164(3) . . .
C(15) C(13) C(14) C(12) 9(2) . . .
C(15) C(13) C(14) C(13) -102(2) . . 4_555
C(15) C(13) C(14) C(14) -102(2) . . 4_555
C(14) C(13) C(15) O(1) 57.1(17) 4_555 . .
C(14) C(13) C(15) C(12) 122(2) 4_555 . .
C(14) C(13) C(15) C(14) -74(2) 4_555 . .
C(15) C(13) C(14) C(12) -67.3(14) . 4_555 4_555
C(15) C(13) C(14) C(13) -127(2) . 4_555 4_555
C(15) C(13) C(14) C(15) -32(2) . 4_555 4_555
C(15) C(13) C(14) C(14) 53(2) . 4_555 .
C(12) C(14) C(14) C(13) -63(2) . 4_555 4_555
C(12) C(14) C(14) C(15) 40(2) . 4_555 4_555
C(12) C(14) C(14) C(13) -63(2) . 4_555 .
C(12) C(14) C(15) O(1) -63.2(19) . . .
C(12) C(14) C(15) C(13) -13(3) . . .
C(13) C(14) C(14) C(12) 63(2) . 4_555 4_555
C(13) C(14) C(14) C(15) 103(2) . 4_555 4_555
C(13) C(14) C(15) O(1) -50(3) . . .
C(13) C(14) C(15) C(12) 13(3) . . .
C(13) C(14) C(14) C(12) 63(2) 4_555 4_555 4_555
C(13) C(14) C(14) C(15) 103(2) 4_555 4_555 4_555
C(13) C(14) C(15) O(1) 2(2) 4_555 . .
C(13) C(14) C(15) C(12) 65(2) 4_555 . .
C(13) C(14) C(15) C(13) 52(2) 4_555 . .
C(14) C(14) C(15) O(1) 29(2) 4_555 . .
C(14) C(14) C(15) C(12) 92(2) 4_555 . .
C(14) C(14) C(15) C(13) 79(2) 4_555 . .
C(15) C(14) C(14) C(12) -40(2) . 4_555 4_555
C(15) C(14) C(14) C(13) -103(2) . 4_555 4_555
C(15) C(14) C(14) C(13) -103(2) . 4_555 .
